data_2213041
loop_
_publ_author_name
'Roy, Sujata'
'Pelkey, Erin T.'
'Gribble, Gordon W.'
'Jasinski, Jerry P.'

_publ_section_title
;
 3-Nitro-1-(phenylsulfonyl)-1<i>H</i>-indole
;
_journal_coeditor_code TK2144
_journal_issue 4
_journal_name_full 'Acta Crystallographica Section E'
_journal_page_first o1829
_journal_page_last o1831
_journal_paper_doi 10.1107/S1600536807011373
_journal_volume 63
_journal_year 2007
_chemical_formula_iupac 'C14 H10 N2 O4 S1'
_chemical_formula_moiety 'C14 H10 N2 O4 S1'
_chemical_formula_sum 'C14 H10 N2 O4 S'
_chemical_formula_weight 302.31
_chemical_name_systematic
;
3-Nitro-1-(phenylsulfonyl)-1H-indole
;
_space_group_IT_number 14
_symmetry_cell_setting monoclinic
_symmetry_space_group_name_Hall '-P 2yn'
_symmetry_space_group_name_H-M 'P 1 21/n 1'
_atom_sites_solution_hydrogens geom
_atom_sites_solution_primary direct
_cell_angle_alpha 90
_cell_angle_beta 110.403(5)
_cell_angle_gamma 90
_cell_formula_units_Z 4
_cell_length_a 14.8141(2)
_cell_length_b 4.86640(10)
_cell_length_c 18.9508(2)
_cell_measurement_reflns_used 8345
_cell_measurement_temperature 100(2)
_cell_measurement_theta_max 33.1
_cell_measurement_theta_min 2.3
_cell_volume 1280.48(5)
_computing_cell_refinement 'SAINT-NT (Bruker, 2006)'
_computing_data_collection 'APEX2 (Bruker, 2006)'
_computing_data_reduction SAINT-NT
_computing_molecular_graphics 'ORTEP-3 (Farrugia, 1997)'
_computing_publication_material 'CRYSTALS (Betteridge <i>et al.</i>,  2003)'
_computing_structure_refinement 'SHELXL97 (Sheldrick, 1997)'
_computing_structure_solution 'SHELXS86 (Sheldrick, 1985)'
_diffrn_ambient_temperature 100(2)
_diffrn_measured_fraction_theta_full 0.953
_diffrn_measured_fraction_theta_max 0.883
_diffrn_measurement_device_type 'Bruker Kappa APEXII CCD area-detector'
_diffrn_measurement_method '\f and \w'
_diffrn_radiation_monochromator graphite
_diffrn_radiation_type 'Mo K\a'
_diffrn_radiation_wavelength 0.71073
_diffrn_reflns_av_R_equivalents 0.039
_diffrn_reflns_limit_h_max 22
_diffrn_reflns_limit_h_min -21
_diffrn_reflns_limit_k_max 7
_diffrn_reflns_limit_k_min -7
_diffrn_reflns_limit_l_max 29
_diffrn_reflns_limit_l_min -29
_diffrn_reflns_number 20478
_diffrn_reflns_theta_full 25.240
_diffrn_reflns_theta_max 33.2
_diffrn_reflns_theta_min 2.2
_diffrn_standards_decay_% 0
_diffrn_standards_number 0
_exptl_absorpt_coefficient_mu 0.271
_exptl_absorpt_correction_T_max 0.967
_exptl_absorpt_correction_T_min 0.918
_exptl_absorpt_correction_type multi-scan
_exptl_absorpt_process_details '(SADABS; Siemens, 1996)'
_exptl_crystal_colour yellow
_exptl_crystal_density_diffrn 1.568
_exptl_crystal_description prism
_exptl_crystal_F_000 624
_exptl_crystal_size_max 0.32
_exptl_crystal_size_mid 0.15
_exptl_crystal_size_min 0.12
_refine_diff_density_max 0.38
_refine_diff_density_min -0.37
_refine_ls_extinction_method none
_refine_ls_goodness_of_fit_ref 1.02
_refine_ls_hydrogen_treatment constr
_refine_ls_matrix_type full
_refine_ls_number_parameters 190
_refine_ls_number_reflns 3587
_refine_ls_number_restraints 0
_refine_ls_R_factor_all 0.042
_refine_ls_R_factor_gt 0.032
_refine_ls_shift/su_max 0.007
_refine_ls_structure_factor_coef Fsqd
_refine_ls_weighting_details 'w = 1/[\s^2^(F^2^) + (0.03P)^2^ + 0.4P], where P=[max(Fo^2^,0) + 2Fc^2^]/3'
_refine_ls_weighting_scheme calc
_refine_ls_wR_factor_all 0.093
_refine_ls_wR_factor_gt 0.087
_refine_ls_wR_factor_ref 0.087
_reflns_number_gt 3587
_reflns_number_total 4339
_reflns_threshold_expression I>3\s(I)
_cod_data_source_file tk2144.cif
_cod_data_source_block I
_cod_original_sg_symbol_H-M 'P 21/n'
_cod_original_formula_sum 'C14 H10 N2 O4 S1'
_cod_database_code 2213041
_cod_database_fobs_code 2213041

loop_
_symmetry_equiv_pos_as_xyz
x,y,z
-x,-y,-z
-x+1/2,y+1/2,-z+1/2
x+1/2,-y+1/2,z+1/2

loop_
_atom_site_type_symbol
_atom_site_label
_atom_site_fract_x
_atom_site_fract_y
_atom_site_fract_z
_atom_site_U_iso_or_equiv
_atom_site_adp_type
_atom_site_occupancy
S S1 0.945324(19) -0.17615(5) 0.117428(15) 0.0123 Uani 1.0000
O O1 0.98255(6) -0.22785(19) 0.05869(5) 0.0171 Uani 1.0000
O O2 0.91519(6) -0.39331(18) 0.15458(5) 0.0175 Uani 1.0000
N N1 0.84467(7) 0.0128(2) 0.07664(5) 0.0126 Uani 1.0000
C C2 0.83657(8) 0.1976(2) 0.01970(6) 0.0130 Uani 1.0000
H H2 0.8810 0.2203 -0.0060 0.0500 Uiso 1.0000
C C3 0.75327(8) 0.3413(2) 0.00694(6) 0.0136 Uani 1.0000
N N2 0.72301(7) 0.5558(2) -0.04703(6) 0.0168 Uani 1.0000
O O3 0.64857(7) 0.6814(2) -0.05197(5) 0.0239 Uani 1.0000
O O4 0.77271(7) 0.6079(2) -0.08566(5) 0.0239 Uani 1.0000
C C4 0.61945(9) 0.3173(3) 0.06747(7) 0.0187 Uani 1.0000
H H4 0.5780 0.4552 0.0377 0.0500 Uiso 1.0000
C C5 0.59584(9) 0.1774(3) 0.12189(8) 0.0214 Uani 1.0000
H H5 0.5366 0.2169 0.1289 0.0500 Uiso 1.0000
C C6 0.65738(9) -0.0218(3) 0.16714(7) 0.0208 Uani 1.0000
H H6 0.6396 -0.1111 0.2049 0.0500 Uiso 1.0000
C C7 0.74334(9) -0.0922(3) 0.15795(7) 0.0172 Uani 1.0000
H H7 0.7850 -0.2285 0.1885 0.0500 Uiso 1.0000
C C8 0.70612(8) 0.2510(2) 0.05721(6) 0.0138 Uani 1.0000
C C9 0.76607(8) 0.0462(2) 0.10197(6) 0.0131 Uani 1.0000
C C10 1.02278(8) 0.0444(2) 0.18392(6) 0.0129 Uani 1.0000
C C11 1.09092(8) 0.1930(2) 0.16500(7) 0.0161 Uani 1.0000
H H11 1.0969 0.1720 0.1169 0.0500 Uiso 1.0000
C C12 1.15008(9) 0.3731(3) 0.21788(8) 0.0198 Uani 1.0000
H H12 1.1979 0.4753 0.2064 0.0500 Uiso 1.0000
C C13 1.13966(9) 0.4043(3) 0.28754(7) 0.0207 Uani 1.0000
H H13 1.1802 0.5290 0.3233 0.0500 Uiso 1.0000
C C14 1.07055(9) 0.2547(3) 0.30523(7) 0.0197 Uani 1.0000
H H14 1.0637 0.2779 0.3530 0.0500 Uiso 1.0000
C C15 1.01160(9) 0.0714(2) 0.25354(7) 0.0165 Uani 1.0000
H H15 0.9645 -0.0334 0.2653 0.0500 Uiso 1.0000

loop_
_atom_site_aniso_label
_atom_site_aniso_U_11
_atom_site_aniso_U_22
_atom_site_aniso_U_33
_atom_site_aniso_U_12
_atom_site_aniso_U_13
_atom_site_aniso_U_23
S1 0.01121(12) 0.01122(12) 0.01397(12) 0.00119(9) 0.00360(9) -0.00094(9)
O1 0.0150(4) 0.0194(4) 0.0180(4) 0.0021(3) 0.0070(3) -0.0045(3)
O2 0.0176(4) 0.0122(4) 0.0217(4) 0.0004(3) 0.0055(3) 0.0027(3)
N1 0.0107(4) 0.0142(4) 0.0131(4) 0.0017(3) 0.0044(3) 0.0012(3)
C2 0.0127(4) 0.0146(5) 0.0112(4) -0.0006(4) 0.0034(4) -0.0004(4)
C3 0.0130(4) 0.0148(5) 0.0115(4) 0.0006(4) 0.0024(4) 0.0001(4)
N2 0.0163(4) 0.0169(5) 0.0129(4) 0.0003(3) -0.0004(4) 0.0006(3)
O3 0.0229(4) 0.0230(5) 0.0218(4) 0.0098(4) 0.0029(4) 0.0032(4)
O4 0.0219(4) 0.0286(5) 0.0205(4) 0.0001(4) 0.0066(4) 0.0092(4)
C4 0.0127(5) 0.0228(6) 0.0196(5) 0.0022(4) 0.0044(4) -0.0039(4)
C5 0.0144(5) 0.0284(6) 0.0238(6) -0.0009(4) 0.0095(5) -0.0065(5)
C6 0.0200(6) 0.0254(6) 0.0201(5) -0.0045(5) 0.0109(5) -0.0030(5)
C7 0.0173(5) 0.0185(5) 0.0164(5) -0.0021(4) 0.0067(4) 0.0003(4)
C8 0.0118(4) 0.0152(5) 0.0132(4) 0.0003(4) 0.0028(4) -0.0024(4)
C9 0.0110(4) 0.0148(5) 0.0135(4) -0.0008(3) 0.0042(4) -0.0016(4)
C10 0.0118(4) 0.0124(4) 0.0133(4) 0.0017(3) 0.0029(4) -0.0002(4)
C11 0.0131(5) 0.0173(5) 0.0180(5) 0.0002(4) 0.0057(4) -0.0026(4)
C12 0.0140(5) 0.0195(6) 0.0242(6) -0.0024(4) 0.0047(5) -0.0052(4)
C13 0.0171(5) 0.0197(5) 0.0205(5) 0.0021(4) 0.0004(5) -0.0059(4)
C14 0.0215(6) 0.0217(6) 0.0131(5) 0.0052(4) 0.0023(4) -0.0014(4)
C15 0.0174(5) 0.0173(5) 0.0142(5) 0.0027(4) 0.0047(4) 0.0020(4)

loop_
_atom_type_symbol
_atom_type_scat_dispersion_real
_atom_type_scat_dispersion_imag
_atom_type_scat_source
C 0.0033 0.0016 'International Tables Vol C 4.2.6.8 and 6.1.1.4'
H 0.0000 0.0000 'International Tables Vol C 4.2.6.8 and 6.1.1.4'
N 0.0061 0.0033 'International Tables Vol C 4.2.6.8 and 6.1.1.4'
O 0.0106 0.0060 'International Tables Vol C 4.2.6.8 and 6.1.1.4'
S 0.1246 0.1234 'International Tables Vol C 4.2.6.8 and 6.1.1.4'

loop_
_geom_angle_atom_site_label_1
_geom_angle_atom_site_label_2
_geom_angle_atom_site_label_3
_geom_angle
_geom_angle_publ_flag
O1 S1 O2 121.84(5) no
O1 S1 N1 104.97(5) no
O2 S1 N1 104.52(5) no
O1 S1 C10 109.63(5) no
O2 S1 C10 109.85(5) no
N1 S1 C10 104.39(5) no
S1 N1 C2 122.34(8) no
S1 N1 C9 127.28(8) no
C2 N1 C9 109.48(9) no
N1 C2 H2 126.1 no
N1 C2 C3 107.45(10) no
H2 C2 C3 126.4 no
C2 C3 N2 122.90(11) no
C2 C3 C8 110.21(10) no
N2 C3 C8 126.84(10) no
C3 N2 O3 117.88(11) no
C3 N2 O4 118.37(10) no
O3 N2 O4 123.75(11) no
H4 C4 C5 120.8 no
H4 C4 C8 120.9 no
C5 C4 C8 118.28(12) no
C4 C5 H5 119.4 no
C4 C5 C6 121.27(12) no
H5 C5 C6 119.3 no
C5 C6 H6 119.1 no
C5 C6 C7 121.62(12) no
H6 C6 C7 119.3 no
C6 C7 H7 121.6 no
C6 C7 C9 116.89(11) no
H7 C7 C9 121.5 no
C3 C8 C4 134.77(11) no
C3 C8 C9 105.47(10) no
C4 C8 C9 119.73(11) no
N1 C9 C8 107.34(10) no
N1 C9 C7 130.44(11) no
C8 C9 C7 122.18(11) no
S1 C10 C11 119.25(9) no
S1 C10 C15 118.47(9) no
C11 C10 C15 122.25(11) no
C10 C11 H11 120.7 no
C10 C11 C12 118.42(11) no
H11 C11 C12 120.8 no
C11 C12 H12 119.9 no
C11 C12 C13 120.20(12) no
H12 C12 C13 119.9 no
C12 C13 H13 119.7 no
C12 C13 C14 120.50(11) no
H13 C13 C14 119.8 no
C13 C14 H14 120.0 no
C13 C14 C15 120.16(11) no
H14 C14 C15 119.9 no
C10 C15 C14 118.47(11) no
C10 C15 H15 120.7 no
C14 C15 H15 120.8 no

loop_
_geom_bond_atom_site_label_1
_geom_bond_atom_site_label_2
_geom_bond_distance
_geom_bond_publ_flag
S1 O1 1.4264(9) no
S1 O2 1.4251(9) no
S1 N1 1.6918(10) no
S1 C10 1.7458(11) no
N1 C2 1.3774(14) no
N1 C9 1.4152(15) no
C2 H2 0.952 no
C2 C3 1.3646(16) no
C3 N2 1.4203(15) no
C3 C8 1.4326(16) no
N2 O3 1.2355(14) no
N2 O4 1.2322(14) no
C4 H4 0.951 no
C4 C5 1.3788(19) no
C4 C8 1.4015(17) no
C5 H5 0.952 no
C5 C6 1.4004(19) no
C6 H6 0.950 no
C6 C7 1.3869(18) no
C7 H7 0.952 no
C7 C9 1.3934(16) no
C8 C9 1.4060(16) no
C10 C11 1.3866(17) no
C10 C15 1.3922(16) no
C11 H11 0.952 no
C11 C12 1.3888(16) no
C12 H12 0.951 no
C12 C13 1.3897(19) no
C13 H13 0.951 no
C13 C14 1.389(2) no
C14 H14 0.952 no
C14 C15 1.3861(17) no
C15 H15 0.952 no

loop_
_cod_related_entry_id
_cod_related_entry_database
_cod_related_entry_code
1 ChemSpider 9263115
